data_7116709
loop_
_publ_author_name
'Yannick D. Bidal'
'Mathieu Lesieur'
'Mohand Melaimi'
'David B. Cordes'
'Alexandra M. Z. Slawin'
'Guy Bertrand'
'Catherine S. J. Cazin'

_publ_section_title
;
 A simple access to transition metal cyclopropenylidene complexes
;
_journal_name_full Chem.Commun.
_journal_page_first 4778
_journal_paper_doi 10.1039/C4cc10375K
_journal_volume 51
_journal_year 2015
_chemical_formula_moiety 'C15 H28 Cl Cu N2'
_chemical_formula_sum 'C15 H28 Cl Cu N2'
_chemical_formula_weight 335.40
_chemical_name_common '[Cu(Cl)(BAC)]'
_chemical_name_systematic 'bis(diisopropylamino)cyclopropenylidene copper chloride '
_space_group_IT_number 14
_symmetry_cell_setting monoclinic
_symmetry_Int_Tables_number 14
_symmetry_space_group_name_Hall '-P 2ybc'
_symmetry_space_group_name_H-M 'P 1 21/c 1'
_atom_sites_solution_hydrogens geom
_atom_sites_solution_primary direct
_atom_sites_solution_secondary difmap
_audit_update_record
;
2014-07-08 deposited with the CCDC.
2015-01-15 downloaded from the CCDC.
;
_cell_angle_alpha 90.0000
_cell_angle_beta 100.450(11)
_cell_angle_gamma 90.0000
_cell_formula_units_Z 4
_cell_length_a 6.043(3)
_cell_length_b 18.944(7)
_cell_length_c 15.635(6)
_cell_measurement_reflns_used 5012
_cell_measurement_temperature 173
_cell_measurement_theta_max 25.35
_cell_measurement_theta_min 1.71
_cell_volume 1760.2(13)
_computing_cell_refinement 'CrystalClear-SM Expert 2.0 rc13'
_computing_data_collection 'CrystalClear-SM Expert 2.0 rc13 (Rigaku, 2009)'
_computing_data_reduction 'CrystalClear-SM Expert 2.0 rc13'
_computing_molecular_graphics 'CrystalStructure 4.0'
_computing_publication_material 'CrystalStructure 4.0 (Rigaku, 2010)'
_computing_structure_refinement 'SHELXL97 (Sheldrick, 2008)'
_computing_structure_solution 'SHELXS97 (Sheldrick, 2008)'
_diffrn_ambient_temperature 173
_diffrn_detector_area_resol_mean 14.629
_diffrn_measured_fraction_theta_full 0.994
_diffrn_measured_fraction_theta_max 0.993
_diffrn_measurement_device_type 'Rigaku Mercury70'
_diffrn_measurement_method \w
_diffrn_radiation_type 'Mo K\a'
_diffrn_radiation_wavelength 0.71075
_diffrn_reflns_av_R_equivalents 0.0688
_diffrn_reflns_Laue_measured_fraction_full 0.994
_diffrn_reflns_Laue_measured_fraction_max 0.993
_diffrn_reflns_limit_h_max 7
_diffrn_reflns_limit_h_min -6
_diffrn_reflns_limit_k_max 22
_diffrn_reflns_limit_k_min -22
_diffrn_reflns_limit_l_max 18
_diffrn_reflns_limit_l_min -17
_diffrn_reflns_number 11039
_diffrn_reflns_point_group_measured_fraction_full 0.994
_diffrn_reflns_point_group_measured_fraction_max 0.993
_diffrn_reflns_theta_full 25.242
_diffrn_reflns_theta_max 25.330
_diffrn_reflns_theta_min 1.706
_diffrn_standards_number 0
_exptl_absorpt_coefficient_mu 1.383
_exptl_absorpt_correction_T_max 0.973
_exptl_absorpt_correction_T_min 0.638
_exptl_absorpt_correction_type multi-scan
_exptl_absorpt_process_details 'REQAB (Rigaku, 1998)'
_exptl_crystal_colour colorless
_exptl_crystal_density_diffrn 1.265
_exptl_crystal_density_method 'not measured'
_exptl_crystal_description needle
_exptl_crystal_F_000 712.00
_exptl_crystal_recrystallization_method 'Re-crystallisation from solvent: THF/Hexane'
_exptl_crystal_size_max 0.240
_exptl_crystal_size_mid 0.020
_exptl_crystal_size_min 0.020
_refine_diff_density_max 1.840
_refine_diff_density_min -0.560
_refine_ls_extinction_method none
_refine_ls_goodness_of_fit_ref 1.119
_refine_ls_hydrogen_treatment constr
_refine_ls_number_parameters 180
_refine_ls_number_reflns 3196
_refine_ls_number_restraints 0
_refine_ls_R_factor_gt 0.0763
_refine_ls_shift/su_max 0.000
_refine_ls_structure_factor_coef Fsqd
_refine_ls_weighting_details 'w = 1/[\s^2^(Fo^2^)+(0.0685P)^2^+4.7056P] where P=(Fo^2^+2Fc^2^)/3'
_refine_ls_weighting_scheme calc
_refine_ls_wR_factor_ref 0.2005
_reflns_number_gt 2291
_reflns_number_total 3196
_reflns_threshold_expression F^2^>2.0\s(F^2^)
_cod_data_source_file c4cc10375k2.cif
_cod_data_source_block 2
_cod_original_cell_volume 1760.3(11)
_cod_database_code 7116709

loop_
_symmetry_equiv_pos_site_id
_symmetry_equiv_pos_as_xyz
1 +X,+Y,+Z
2 -X,1/2+Y,1/2-Z
3 -X,-Y,-Z
4 +X,1/2-Y,1/2+Z

loop_
_atom_site_label
_atom_site_type_symbol
_atom_site_fract_x
_atom_site_fract_y
_atom_site_fract_z
_atom_site_U_iso_or_equiv
_atom_site_adp_type
_atom_site_occupancy
_atom_site_symmetry_multiplicity
_atom_site_calc_flag
_atom_site_refinement_flags
Cu1 Cu 1.13726(13) 0.42349(4) 0.33442(5) 0.0426(3) Uani 1.0 4 d .
Cl1 Cl 1.2513(4) 0.31878(9) 0.35578(14) 0.0652(6) Uani 1.0 4 d .
N1 N 0.7398(8) 0.5639(3) 0.1784(3) 0.0345(12) Uani 1.0 4 d .
N2 N 1.1490(8) 0.6440(3) 0.3592(4) 0.0351(12) Uani 1.0 4 d .
C1 C 1.0366(10) 0.5159(3) 0.3062(4) 0.0351(14) Uani 1.0 4 d .
C2 C 0.8980(10) 0.5595(3) 0.2482(4) 0.0337(14) Uani 1.0 4 d .
C3 C 1.0501(11) 0.5890(4) 0.3157(4) 0.0376(14) Uani 1.0 4 d .
C4 C 0.6536(11) 0.4966(4) 0.1346(5) 0.0433(16) Uani 1.0 4 d .
C5 C 0.5331(12) 0.4523(4) 0.1943(5) 0.0499(17) Uani 1.0 4 d .
C6 C 0.8416(12) 0.4560(4) 0.1033(5) 0.0482(17) Uani 1.0 4 d .
C7 C 0.6480(11) 0.6317(4) 0.1404(4) 0.0427(16) Uani 1.0 4 d .
C8 C 0.3933(12) 0.6358(4) 0.1364(5) 0.0516(18) Uani 1.0 4 d .
C9 C 0.7139(13) 0.6432(4) 0.0519(5) 0.0522(18) Uani 1.0 4 d .
C10 C 1.0809(12) 0.7173(4) 0.3336(5) 0.0479(18) Uani 1.0 4 d .
C11 C 0.9633(13) 0.7516(4) 0.4013(6) 0.065(3) Uani 1.0 4 d .
C12 C 1.2776(13) 0.7613(4) 0.3166(5) 0.058(2) Uani 1.0 4 d .
C13 C 1.3198(11) 0.6311(4) 0.4378(4) 0.0432(16) Uani 1.0 4 d .
C14 C 1.2225(13) 0.5920(4) 0.5076(5) 0.0543(19) Uani 1.0 4 d .
C15 C 1.5230(11) 0.5909(4) 0.4131(5) 0.0516(18) Uani 1.0 4 d .
H4 H 0.5399 0.5093 0.0821 0.0520 Uiso 1.0 4 calc R
H5A H 0.6375 0.4419 0.2485 0.0599 Uiso 1.0 4 calc R
H5B H 0.4806 0.4080 0.1651 0.0599 Uiso 1.0 4 calc R
H5C H 0.4040 0.4787 0.2076 0.0599 Uiso 1.0 4 calc R
H6A H 0.9503 0.4395 0.1536 0.0578 Uiso 1.0 4 calc R
H6B H 0.9175 0.4870 0.0676 0.0578 Uiso 1.0 4 calc R
H6C H 0.7778 0.4153 0.0686 0.0578 Uiso 1.0 4 calc R
H7 H 0.7186 0.6703 0.1798 0.0513 Uiso 1.0 4 calc R
H8A H 0.3183 0.6005 0.0953 0.0620 Uiso 1.0 4 calc R
H8B H 0.3396 0.6830 0.1172 0.0620 Uiso 1.0 4 calc R
H8C H 0.3588 0.6266 0.1943 0.0620 Uiso 1.0 4 calc R
H9A H 0.6530 0.6049 0.0126 0.0627 Uiso 1.0 4 calc R
H9B H 0.8783 0.6439 0.0585 0.0627 Uiso 1.0 4 calc R
H9C H 0.6529 0.6884 0.0277 0.0627 Uiso 1.0 4 calc R
H10 H 0.9694 0.7148 0.2779 0.0574 Uiso 1.0 4 calc R
H11A H 1.0700 0.7564 0.4562 0.0780 Uiso 1.0 4 calc R
H11B H 0.8366 0.7220 0.4105 0.0780 Uiso 1.0 4 calc R
H11C H 0.9076 0.7983 0.3809 0.0780 Uiso 1.0 4 calc R
H12A H 1.3490 0.7378 0.2727 0.0698 Uiso 1.0 4 calc R
H12B H 1.3874 0.7664 0.3706 0.0698 Uiso 1.0 4 calc R
H12C H 1.2238 0.8080 0.2953 0.0698 Uiso 1.0 4 calc R
H13 H 1.3751 0.6780 0.4622 0.0519 Uiso 1.0 4 calc R
H14A H 1.1716 0.5451 0.4861 0.0652 Uiso 1.0 4 calc R
H14B H 1.0947 0.6186 0.5217 0.0652 Uiso 1.0 4 calc R
H14C H 1.3384 0.5871 0.5599 0.0652 Uiso 1.0 4 calc R
H15A H 1.5757 0.6158 0.3656 0.0619 Uiso 1.0 4 calc R
H15B H 1.4767 0.5429 0.3943 0.0619 Uiso 1.0 4 calc R
H15C H 1.6449 0.5886 0.4637 0.0619 Uiso 1.0 4 calc R

loop_
_atom_site_aniso_label
_atom_site_aniso_U_11
_atom_site_aniso_U_22
_atom_site_aniso_U_33
_atom_site_aniso_U_12
_atom_site_aniso_U_13
_atom_site_aniso_U_23
Cu1 0.0511(5) 0.0370(6) 0.0387(5) 0.0005(4) 0.0053(4) -0.0006(4)
Cl1 0.0800(14) 0.0393(11) 0.0700(13) 0.0110(10) -0.0028(11) 0.0037(9)
N1 0.042(3) 0.028(3) 0.030(3) -0.002(3) -0.002(3) -0.002(2)
N2 0.040(3) 0.027(3) 0.036(3) -0.000(3) -0.001(3) -0.003(3)
C1 0.037(4) 0.038(4) 0.030(4) 0.000(3) 0.005(3) 0.002(3)
C2 0.039(4) 0.036(4) 0.029(4) -0.001(3) 0.012(3) -0.002(3)
C3 0.041(4) 0.039(4) 0.034(4) 0.002(3) 0.011(3) 0.002(3)
C4 0.051(4) 0.041(4) 0.036(4) -0.003(3) 0.004(3) -0.000(3)
C5 0.058(5) 0.041(4) 0.052(5) -0.002(4) 0.013(4) -0.007(4)
C6 0.066(5) 0.045(4) 0.038(4) -0.005(4) 0.020(4) -0.009(3)
C7 0.048(4) 0.038(4) 0.038(4) -0.000(3) -0.003(3) -0.002(3)
C8 0.054(5) 0.058(5) 0.042(4) 0.011(4) 0.006(4) -0.002(4)
C9 0.064(5) 0.051(5) 0.043(4) -0.003(4) 0.011(4) 0.012(4)
C10 0.059(5) 0.027(4) 0.051(5) -0.001(3) -0.006(4) -0.000(3)
C11 0.058(5) 0.045(5) 0.099(7) 0.000(4) 0.030(5) -0.011(4)
C12 0.070(5) 0.049(5) 0.059(5) -0.007(4) 0.021(4) 0.001(4)
C13 0.044(4) 0.049(4) 0.036(4) -0.002(3) 0.004(3) -0.005(3)
C14 0.056(5) 0.069(5) 0.037(4) -0.007(4) 0.006(4) 0.010(4)
C15 0.039(4) 0.063(5) 0.051(5) 0.007(4) 0.004(4) -0.004(4)

loop_
_atom_type_symbol
_atom_type_description
_atom_type_scat_dispersion_real
_atom_type_scat_dispersion_imag
_atom_type_scat_source
C C 0.0033 0.0016
;
International Tables for Crystallography
(1992, Vol. C, Tables 4.2.6.8 and 6.1.1.4)
;
H H 0.0000 0.0000
;
International Tables for Crystallography
(1992, Vol. C, Table 6.1.1.4)
;
Cl Cl 0.1484 0.1585
;
International Tables for Crystallography
(1992, Vol. C, Tables 4.2.6.8 and 6.1.1.4)
;
Cu Cu 0.3201 1.2651
;
International Tables for Crystallography
(1992, Vol. C, Tables 4.2.6.8 and 6.1.1.4)
;
N N 0.0061 0.0033
;
International Tables for Crystallography
(1992, Vol. C, Tables 4.2.6.8 and 6.1.1.4)
;

loop_
_geom_angle_atom_site_label_1
_geom_angle_atom_site_label_2
_geom_angle_atom_site_label_3
_geom_angle
_geom_angle_publ_flag
Cl1 Cu1 C1 175.6(2) yes
C2 N1 C4 117.7(5) yes
C2 N1 C7 123.4(5) yes
C4 N1 C7 118.9(5) yes
C3 N2 C10 121.3(5) yes
C3 N2 C13 118.7(5) yes
C10 N2 C13 119.9(5) yes
Cu1 C1 C2 146.9(5) yes
Cu1 C1 C3 152.9(5) yes
C2 C1 C3 59.7(4) yes
N1 C2 C1 147.2(6) yes
N1 C2 C3 152.5(6) yes
C1 C2 C3 60.3(5) yes
N2 C3 C1 147.9(6) yes
N2 C3 C2 152.1(6) yes
C1 C3 C2 59.9(5) yes
N1 C4 C5 110.6(6) yes
N1 C4 C6 111.1(6) yes
C5 C4 C6 112.5(6) yes
N1 C7 C8 111.2(6) yes
N1 C7 C9 110.4(6) yes
C8 C7 C9 112.5(6) yes
N2 C10 C11 110.7(6) yes
N2 C10 C12 112.0(6) yes
C11 C10 C12 111.6(6) yes
N2 C13 C14 112.1(6) yes
N2 C13 C15 109.8(6) yes
C14 C13 C15 111.5(6) yes
N1 C4 H4 107.454 no
C5 C4 H4 107.454 no
C6 C4 H4 107.454 no
C4 C5 H5A 109.475 no
C4 C5 H5B 109.478 no
C4 C5 H5C 109.470 no
H5A C5 H5B 109.470 no
H5A C5 H5C 109.461 no
H5B C5 H5C 109.473 no
C4 C6 H6A 109.470 no
C4 C6 H6B 109.473 no
C4 C6 H6C 109.470 no
H6A C6 H6B 109.473 no
H6A C6 H6C 109.460 no
H6B C6 H6C 109.480 no
N1 C7 H7 107.528 no
C8 C7 H7 107.528 no
C9 C7 H7 107.524 no
C7 C8 H8A 109.473 no
C7 C8 H8B 109.464 no
C7 C8 H8C 109.477 no
H8A C8 H8B 109.461 no
H8A C8 H8C 109.486 no
H8B C8 H8C 109.466 no
C7 C9 H9A 109.467 no
C7 C9 H9B 109.474 no
C7 C9 H9C 109.478 no
H9A C9 H9B 109.474 no
H9A C9 H9C 109.463 no
H9B C9 H9C 109.471 no
N2 C10 H10 107.455 no
C11 C10 H10 107.443 no
C12 C10 H10 107.448 no
C10 C11 H11A 109.476 no
C10 C11 H11B 109.474 no
C10 C11 H11C 109.474 no
H11A C11 H11B 109.470 no
H11A C11 H11C 109.468 no
H11B C11 H11C 109.465 no
C10 C12 H12A 109.458 no
C10 C12 H12B 109.477 no
C10 C12 H12C 109.472 no
H12A C12 H12B 109.472 no
H12A C12 H12C 109.473 no
H12B C12 H12C 109.476 no
N2 C13 H13 107.782 no
C14 C13 H13 107.766 no
C15 C13 H13 107.778 no
C13 C14 H14A 109.472 no
C13 C14 H14B 109.479 no
C13 C14 H14C 109.475 no
H14A C14 H14B 109.471 no
H14A C14 H14C 109.465 no
H14B C14 H14C 109.465 no
C13 C15 H15A 109.465 no
C13 C15 H15B 109.473 no
C13 C15 H15C 109.469 no
H15A C15 H15B 109.475 no
H15A C15 H15C 109.474 no
H15B C15 H15C 109.471 no

loop_
_geom_bond_atom_site_label_1
_geom_bond_atom_site_label_2
_geom_bond_distance
_geom_bond_publ_flag
Cu1 Cl1 2.107(2) yes
Cu1 C1 1.880(6) yes
N1 C2 1.317(7) yes
N1 C4 1.496(8) yes
N1 C7 1.479(8) yes
N2 C3 1.325(8) yes
N2 C10 1.484(8) yes
N2 C13 1.475(8) yes
C1 C2 1.389(8) yes
C1 C3 1.394(9) yes
C2 C3 1.386(8) yes
C4 C5 1.535(11) yes
C4 C6 1.524(11) yes
C7 C8 1.532(10) yes
C7 C9 1.524(10) yes
C10 C11 1.523(12) yes
C10 C12 1.514(11) yes
C13 C14 1.522(11) yes
C13 C15 1.553(10) yes
C4 H4 1.000 no
C5 H5A 0.980 no
C5 H5B 0.980 no
C5 H5C 0.980 no
C6 H6A 0.980 no
C6 H6B 0.980 no
C6 H6C 0.980 no
C7 H7 1.000 no
C8 H8A 0.980 no
C8 H8B 0.980 no
C8 H8C 0.980 no
C9 H9A 0.980 no
C9 H9B 0.980 no
C9 H9C 0.980 no
C10 H10 1.000 no
C11 H11A 0.980 no
C11 H11B 0.980 no
C11 H11C 0.980 no
C12 H12A 0.980 no
C12 H12B 0.980 no
C12 H12C 0.980 no
C13 H13 1.000 no
C14 H14A 0.980 no
C14 H14B 0.980 no
C14 H14C 0.980 no
C15 H15A 0.980 no
C15 H15B 0.980 no
C15 H15C 0.980 no

loop_
_geom_contact_atom_site_label_1
_geom_contact_atom_site_label_2
_geom_contact_distance
_geom_contact_publ_flag
_geom_contact_site_symmetry_2
C1 C4 3.231(9) no .
C1 C5 3.441(9) no .
C1 C6 3.375(9) no .
C1 C13 3.263(9) no .
C1 C14 3.459(9) no .
C1 C15 3.416(9) no .
C2 C5 3.004(9) no .
C2 C6 2.968(9) no .
C2 C8 3.538(9) no .
C2 C9 3.455(9) no .
C2 C10 3.378(9) no .
C3 C7 3.413(9) no .
C3 C11 3.436(10) no .
C3 C12 3.539(10) no .
C3 C14 2.993(9) no .
C3 C15 2.985(9) no .
C4 C8 3.074(10) no .
C4 C9 3.114(10) no .
C5 C7 3.600(10) no .
C10 C14 3.595(10) no .
C11 C13 3.120(10) no .
C12 C13 3.093(10) no .
Cu1 C5 3.566(8) no 1_655
Cu1 C14 3.587(8) no 3_766
Cl1 C7 3.595(7) no 2_745
C5 Cu1 3.566(8) no 1_455
C7 Cl1 3.595(7) no 2_755
C14 Cu1 3.587(8) no 3_766
Cu1 H5A 3.0943 no .
Cu1 H6A 2.8640 no .
Cu1 H14A 3.2850 no .
Cu1 H15B 3.0830 no .
N1 H5A 2.6790 no .
N1 H5B 3.3322 no .
N1 H5C 2.6963 no .
N1 H6A 2.7390 no .
N1 H6B 2.6363 no .
N1 H6C 3.3266 no .
N1 H8A 2.7306 no .
N1 H8B 3.3195 no .
N1 H8C 2.6420 no .
N1 H9A 2.6649 no .
N1 H9B 2.6601 no .
N1 H9C 3.3067 no .
N1 H10 3.4261 no .
N2 H7 3.4978 no .
N2 H11A 2.7081 no .
N2 H11B 2.6351 no .
N2 H11C 3.3124 no .
N2 H12A 2.6534 no .
N2 H12B 2.7191 no .
N2 H12C 3.3196 no .
N2 H14A 2.7147 no .
N2 H14B 2.6641 no .
N2 H14C 3.3192 no .
N2 H15A 2.6173 no .
N2 H15B 2.7373 no .
N2 H15C 3.3135 no .
C1 H5A 2.7943 no .
C1 H6A 2.7587 no .
C1 H14A 2.8367 no .
C1 H15B 2.8113 no .
C2 H4 3.2079 no .
C2 H5A 2.7283 no .
C2 H5C 3.3120 no .
C2 H6A 2.7605 no .
C2 H6B 3.1608 no .
C2 H7 2.5117 no .
C2 H8C 3.4567 no .
C2 H9B 3.3524 no .
C2 H10 2.9987 no .
C3 H7 3.0584 no .
C3 H10 2.4814 no .
C3 H11B 3.3016 no .
C3 H12A 3.4779 no .
C3 H13 3.2108 no .
C3 H14A 2.7611 no .
C3 H14B 3.2321 no .
C3 H15A 3.1706 no .
C3 H15B 2.7874 no .
C4 H7 3.3740 no .
C4 H8A 2.8125 no .
C4 H8C 3.2731 no .
C4 H9A 2.8009 no .
C4 H9B 3.4106 no .
C5 H6A 2.7216 no .
C5 H6B 3.3806 no .
C5 H6C 2.7569 no .
C5 H8A 3.3526 no .
C5 H8C 3.4655 no .
C6 H5A 2.7861 no .
C6 H5B 2.6992 no .
C6 H5C 3.3769 no .
C6 H9A 3.2679 no .
C7 H4 2.5331 no .
C7 H5C 3.4984 no .
C7 H6B 3.4836 no .
C7 H10 3.0595 no .
C8 H4 2.7427 no .
C8 H5C 3.1740 no .
C8 H9A 2.7679 no .
C8 H9B 3.3759 no .
C8 H9C 2.7035 no .
C9 H4 2.8187 no .
C9 H6B 3.1975 no .
C9 H8A 2.7238 no .
C9 H8B 2.7503 no .
C9 H8C 3.3753 no .
C10 H7 3.0757 no .
C10 H13 2.5426 no .
C10 H14B 3.4731 no .
C10 H15A 3.5146 no .
C11 H12A 3.3535 no .
C11 H12B 2.7066 no .
C11 H12C 2.7049 no .
C11 H13 2.8610 no .
C11 H14B 3.1577 no .
C12 H11A 2.7107 no .
C12 H11B 3.3517 no .
C12 H11C 2.7052 no .
C12 H13 2.7451 no .
C12 H15A 3.3061 no .
C13 H10 3.3657 no .
C13 H11A 2.8564 no .
C13 H11B 3.3503 no .
C13 H12A 3.3094 no .
C13 H12B 2.8287 no .
C14 H11A 3.3054 no .
C14 H11B 3.5389 no .
C14 H15A 3.3773 no .
C14 H15B 2.7109 no .
C14 H15C 2.7619 no .
C15 H12A 3.5827 no .
C15 H12B 3.4603 no .
C15 H14A 2.7284 no .
C15 H14B 3.3840 no .
C15 H14C 2.7294 no .
H4 H5A 2.8624 no .
H4 H5B 2.3806 no .
H4 H5C 2.3334 no .
H4 H6A 2.8543 no .
H4 H6B 2.3720 no .
H4 H6C 2.3227 no .
H4 H7 3.4929 no .
H4 H8A 2.2181 no .
H4 H8B 3.5827 no .
H4 H8C 3.1469 no .
H4 H9A 2.2791 no .
H4 H9B 3.3303 no .
H4 H9C 3.5927 no .
H5A H6A 2.6066 no .
H5A H6C 3.1225 no .
H5B H6A 2.9381 no .
H5B H6C 2.5511 no .
H5C H8A 2.8890 no .
H5C H8C 2.8184 no .
H6B H9A 2.7894 no .
H6B H9B 2.9827 no .
H7 H8A 2.8609 no .
H7 H8B 2.3344 no .
H7 H8C 2.3758 no .
H7 H9A 2.8551 no .
H7 H9B 2.3326 no .
H7 H9C 2.3628 no .
H7 H10 2.1263 no .
H8A H9A 2.5922 no .
H8A H9C 2.9579 no .
H8B H9A 3.0949 no .
H8B H9C 2.5513 no .
H10 H11A 2.8543 no .
H10 H11B 2.3579 no .
H10 H11C 2.3345 no .
H10 H12A 2.3508 no .
H10 H12B 2.8473 no .
H10 H12C 2.3243 no .
H10 H13 3.4977 no .
H11A H12A 3.5996 no .
H11A H12B 2.5378 no .
H11A H12C 2.9998 no .
H11A H13 2.3574 no .
H11A H14B 2.7976 no .
H11B H12B 3.5959 no .
H11B H12C 3.5918 no .
H11B H13 3.3149 no .
H11B H14B 2.8824 no .
H11C H12A 3.5948 no .
H11C H12B 2.9942 no .
H11C H12C 2.5300 no .
H12A H13 3.1492 no .
H12A H15A 2.9346 no .
H12B H13 2.2140 no .
H12B H15A 3.0787 no .
H12C H13 3.5841 no .
H13 H14A 2.8559 no .
H13 H14B 2.3603 no .
H13 H14C 2.3379 no .
H13 H15A 2.4087 no .
H13 H15B 2.8783 no .
H13 H15C 2.3477 no .
H14A H15B 2.5337 no .
H14A H15C 3.0572 no .
H14C H15B 2.9818 no .
H14C H15C 2.5895 no .
Cu1 H5A 3.5411 no 1_655
Cu1 H5C 2.9638 no 1_655
Cu1 H12C 3.4724 no 2_745
Cu1 H14B 2.9681 no 3_766
Cu1 H14C 3.5716 no 3_766
Cu1 H14C 3.3036 no 3_866
Cu1 H15C 3.1998 no 3_866
Cl1 H7 2.8793 no 2_745
Cl1 H8B 3.5388 no 2_745
Cl1 H9C 3.0613 no 2_745
Cl1 H10 3.0032 no 2_745
Cl1 H12C 3.3776 no 2_745
Cl1 H13 3.2970 no 3_866
Cl1 H14B 3.3024 no 3_766
Cl1 H14C 3.1426 no 3_866
Cl1 H15C 3.2857 no 3_866
N1 H15A 3.4019 no 1_455
N2 H8C 3.0898 no 1_655
N2 H15A 3.5253 no 1_455
C1 H5C 3.0079 no 1_655
C1 H8C 3.5339 no 1_655
C2 H5C 3.5770 no 1_655
C2 H8C 3.3066 no 1_655
C2 H15A 3.0985 no 1_455
C3 H8C 2.9785 no 1_655
C3 H15A 3.1464 no 1_455
C4 H4 3.3795 no 3_665
C4 H9A 3.2974 no 3_665
C5 H6A 3.4717 no 1_455
C5 H9A 3.4033 no 3_665
C5 H12C 3.0935 no 2_745
C6 H4 3.4241 no 3_665
C6 H5C 3.5193 no 1_655
C6 H6B 3.4404 no 3_765
C6 H8A 3.2605 no 3_665
C6 H9A 3.4028 no 3_665
C6 H11C 3.3380 no 2_745
C6 H12C 3.2793 no 2_745
C7 H12A 3.5978 no 1_455
C8 H6C 3.3286 no 3_665
C8 H9B 3.1333 no 1_455
C8 H12A 2.9246 no 1_455
C8 H15A 3.5727 no 1_455
C9 H5B 3.5204 no 3_665
C9 H6C 3.4030 no 3_665
C9 H11A 3.4129 no 4_564
C9 H11B 3.5430 no 4_564
C9 H11C 3.2988 no 4_564
C9 H12B 3.5821 no 4_464
C10 H8C 3.4423 no 1_655
C11 H6C 3.4678 no 2_755
C11 H9B 3.2684 no 4_565
C11 H9C 3.1722 no 4_565
C11 H12B 3.4375 no 1_455
C11 H15A 3.4558 no 1_455
C12 H5B 3.1290 no 2_755
C12 H6C 3.4743 no 2_755
C12 H8B 3.5329 no 1_655
C12 H8C 3.2785 no 1_655
C12 H11B 3.5101 no 1_655
C14 H14A 3.5370 no 3_766
C14 H15B 3.3438 no 3_866
C14 H15C 3.4333 no 1_455
C14 H15C 3.5236 no 3_866
C15 H8C 3.4514 no 1_655
C15 H11B 3.1289 no 1_655
C15 H14A 3.3863 no 3_866
C15 H14C 3.4821 no 3_866
H4 C4 3.3795 no 3_665
H4 C6 3.4241 no 3_665
H4 H4 2.5493 no 3_665
H4 H6B 3.2824 no 3_665
H4 H6C 3.1039 no 3_665
H4 H9A 2.7571 no 3_665
H5A Cu1 3.5411 no 1_455
H5A H12C 2.7948 no 2_745
H5A H14C 3.0231 no 3_766
H5A H15B 3.2571 no 1_455
H5B C9 3.5204 no 3_665
H5B C12 3.1290 no 2_745
H5B H6A 3.2325 no 1_455
H5B H9A 2.7600 no 3_665
H5B H9C 3.4922 no 3_665
H5B H11C 3.1191 no 2_645
H5B H12A 3.4689 no 2_745
H5B H12B 2.8817 no 2_745
H5B H12C 2.6001 no 2_745
H5C Cu1 2.9638 no 1_455
H5C C1 3.0079 no 1_455
H5C C2 3.5770 no 1_455
H5C C6 3.5193 no 1_455
H5C H6A 2.8180 no 1_455
H5C H6B 3.3356 no 1_455
H5C H15B 3.1188 no 1_455
H6A C5 3.4717 no 1_655
H6A H5B 3.2325 no 1_655
H6A H5C 2.8180 no 1_655
H6A H11C 2.8894 no 2_745
H6A H12C 2.8731 no 2_745
H6B C6 3.4404 no 3_765
H6B H4 3.2824 no 3_665
H6B H5C 3.3356 no 1_655
H6B H6B 2.5433 no 3_765
H6B H6C 3.5736 no 3_765
H6B H8A 3.2096 no 1_655
H6B H8A 3.1539 no 3_665
H6B H9A 3.5377 no 3_765
H6B H9B 3.5265 no 3_765
H6C C8 3.3286 no 3_665
H6C C9 3.4030 no 3_665
H6C C11 3.4678 no 2_745
H6C C12 3.4743 no 2_745
H6C H4 3.1039 no 3_665
H6C H6B 3.5736 no 3_765
H6C H8A 2.5401 no 3_665
H6C H8B 3.4147 no 3_665
H6C H9A 2.7086 no 3_665
H6C H9B 3.3197 no 3_765
H6C H9C 3.3882 no 3_665
H6C H11A 3.1919 no 2_745
H6C H11C 2.9335 no 2_745
H6C H12B 3.1940 no 2_745
H6C H12C 2.9441 no 2_745
H7 Cl1 2.8793 no 2_755
H7 H12A 3.1491 no 1_455
H7 H15A 3.3416 no 1_455
H8A C6 3.2605 no 3_665
H8A H6B 3.2096 no 1_455
H8A H6B 3.1539 no 3_665
H8A H6C 2.5401 no 3_665
H8A H9B 2.7426 no 1_455
H8B Cl1 3.5388 no 2_755
H8B C12 3.5329 no 1_455
H8B H6C 3.4147 no 3_665
H8B H9B 2.8699 no 1_455
H8B H11A 2.9687 no 4_464
H8B H12A 2.6356 no 1_455
H8C N2 3.0898 no 1_455
H8C C1 3.5339 no 1_455
H8C C2 3.3066 no 1_455
H8C C3 2.9785 no 1_455
H8C C10 3.4423 no 1_455
H8C C12 3.2785 no 1_455
H8C C15 3.4514 no 1_455
H8C H9B 3.2881 no 1_455
H8C H10 3.3408 no 1_455
H8C H12A 2.4447 no 1_455
H8C H15A 2.7677 no 1_455
H8C H15B 3.4626 no 1_455
H9A C4 3.2974 no 3_665
H9A C5 3.4033 no 3_665
H9A C6 3.4028 no 3_665
H9A H4 2.7571 no 3_665
H9A H5B 2.7600 no 3_665
H9A H6B 3.5377 no 3_765
H9A H6C 2.7086 no 3_665
H9A H11C 3.3349 no 4_564
H9A H12B 3.4870 no 4_464
H9B C8 3.1333 no 1_655
H9B C11 3.2684 no 4_564
H9B H6B 3.5265 no 3_765
H9B H6C 3.3197 no 3_765
H9B H8A 2.7426 no 1_655
H9B H8B 2.8699 no 1_655
H9B H8C 3.2881 no 1_655
H9B H11A 2.8525 no 4_564
H9B H11B 3.4155 no 4_564
H9B H11C 3.0200 no 4_564
H9C Cl1 3.0613 no 2_755
H9C C11 3.1722 no 4_564
H9C H5B 3.4922 no 3_665
H9C H6C 3.3882 no 3_665
H9C H11A 3.1173 no 4_564
H9C H11B 2.8660 no 4_564
H9C H11C 2.9979 no 4_564
H9C H12B 2.8129 no 4_464
H9C H13 3.1073 no 4_464
H10 Cl1 3.0032 no 2_755
H10 H8C 3.3408 no 1_655
H10 H15A 3.4991 no 1_455
H11A C9 3.4129 no 4_565
H11A H6C 3.1919 no 2_755
H11A H8B 2.9687 no 4_665
H11A H9B 2.8525 no 4_565
H11A H9C 3.1173 no 4_565
H11B C9 3.5430 no 4_565
H11B C12 3.5101 no 1_455
H11B C15 3.1289 no 1_455
H11B H9B 3.4155 no 4_565
H11B H9C 2.8660 no 4_565
H11B H12A 3.3332 no 1_455
H11B H12B 2.8021 no 1_455
H11B H13 3.1534 no 1_455
H11B H15A 2.5742 no 1_455
H11B H15C 2.9616 no 1_455
H11C C6 3.3380 no 2_755
H11C C9 3.2988 no 4_565
H11C H5B 3.1191 no 2_655
H11C H6A 2.8894 no 2_755
H11C H6C 2.9335 no 2_755
H11C H9A 3.3349 no 4_565
H11C H9B 3.0200 no 4_565
H11C H9C 2.9979 no 4_565
H11C H12B 3.1771 no 1_455
H12A C7 3.5978 no 1_655
H12A C8 2.9246 no 1_655
H12A H5B 3.4689 no 2_755
H12A H7 3.1491 no 1_655
H12A H8B 2.6356 no 1_655
H12A H8C 2.4447 no 1_655
H12A H11B 3.3332 no 1_655
H12B C9 3.5821 no 4_665
H12B C11 3.4375 no 1_655
H12B H5B 2.8817 no 2_755
H12B H6C 3.1940 no 2_755
H12B H9A 3.4870 no 4_665
H12B H9C 2.8129 no 4_665
H12B H11B 2.8021 no 1_655
H12B H11C 3.1771 no 1_655
H12C Cu1 3.4724 no 2_755
H12C Cl1 3.3776 no 2_755
H12C C5 3.0935 no 2_755
H12C C6 3.2793 no 2_755
H12C H5A 2.7948 no 2_755
H12C H5B 2.6001 no 2_755
H12C H6A 2.8731 no 2_755
H12C H6C 2.9441 no 2_755
H13 Cl1 3.2970 no 3_866
H13 H9C 3.1073 no 4_665
H13 H11B 3.1534 no 1_655
H14A C14 3.5370 no 3_766
H14A C15 3.3863 no 3_866
H14A H14A 2.7813 no 3_766
H14A H14B 3.4858 no 3_766
H14A H15B 3.0581 no 3_866
H14A H15C 3.2450 no 1_455
H14A H15C 2.8175 no 3_866
H14B Cu1 2.9681 no 3_766
H14B Cl1 3.3024 no 3_766
H14B H14A 3.4858 no 3_766
H14B H15C 2.7642 no 1_455
H14C Cu1 3.5716 no 3_766
H14C Cu1 3.3036 no 3_866
H14C Cl1 3.1426 no 3_866
H14C C15 3.4821 no 3_866
H14C H5A 3.0231 no 3_766
H14C H15B 2.7464 no 3_866
H14C H15C 3.3530 no 3_866
H15A N1 3.4019 no 1_655
H15A N2 3.5253 no 1_655
H15A C2 3.0985 no 1_655
H15A C3 3.1464 no 1_655
H15A C8 3.5727 no 1_655
H15A C11 3.4558 no 1_655
H15A H7 3.3416 no 1_655
H15A H8C 2.7677 no 1_655
H15A H10 3.4991 no 1_655
H15A H11B 2.5742 no 1_655
H15B C14 3.3438 no 3_866
H15B H5A 3.2571 no 1_655
H15B H5C 3.1188 no 1_655
H15B H8C 3.4626 no 1_655
H15B H14A 3.0581 no 3_866
H15B H14C 2.7464 no 3_866
H15B H15C 3.5023 no 3_866
H15C Cu1 3.1998 no 3_866
H15C Cl1 3.2857 no 3_866
H15C C14 3.4333 no 1_655
H15C C14 3.5236 no 3_866
H15C H11B 2.9616 no 1_655
H15C H14A 3.2450 no 1_655
H15C H14A 2.8175 no 3_866
H15C H14B 2.7642 no 1_655
H15C H14C 3.3530 no 3_866
H15C H15B 3.5023 no 3_866

loop_
_geom_torsion_atom_site_label_1
_geom_torsion_atom_site_label_2
_geom_torsion_atom_site_label_3
_geom_torsion_atom_site_label_4
_geom_torsion
_geom_torsion_publ_flag
C2 N1 C4 C5 65.0(7) no
C2 N1 C4 C6 -60.7(7) no
C4 N1 C2 C1 -0.1(14) no
C4 N1 C2 C3 177.6(10) no
C2 N1 C7 C8 -121.9(6) no
C2 N1 C7 C9 112.6(6) no
C7 N1 C2 C1 -178.7(8) no
C7 N1 C2 C3 -1.0(16) no
C4 N1 C7 C8 59.6(7) no
C4 N1 C7 C9 -66.0(7) no
C7 N1 C4 C5 -116.3(6) no
C7 N1 C4 C6 117.9(6) no
C3 N2 C10 C11 110.8(6) no
C3 N2 C10 C12 -124.0(6) no
C10 N2 C3 C1 179.2(9) no
C10 N2 C3 C2 2.8(17) no
C3 N2 C13 C14 -61.2(8) no
C3 N2 C13 C15 63.2(7) no
C13 N2 C3 C1 -4.8(14) no
C13 N2 C3 C2 178.8(11) no
C10 N2 C13 C14 114.8(6) no
C10 N2 C13 C15 -120.7(6) no
C13 N2 C10 C11 -65.1(7) no
C13 N2 C10 C12 60.1(8) no
Cu1 C1 C2 N1 5.8(18) no
Cu1 C1 C2 C3 -173.0(10) no
Cu1 C1 C3 N2 -6(2) no
Cu1 C1 C3 C2 171.6(12) no
C2 C1 C3 N2 -178.1(13) no
C2 C1 C3 C2 0.0(3) no
C3 C1 C2 N1 178.8(12) no
C3 C1 C2 C3 0.0(4) no
N1 C2 C3 N2 -1(3) no
N1 C2 C3 C1 -178.6(14) no
C1 C2 C3 N2 177.8(14) no
C1 C2 C3 C1 0.0(3) no
